data_9004445
loop_
_publ_author_name
'Bermanec, V.'
'Holtstam, D.'
'Sturman, D.'
'Criddle, A. J.'
'Back, M. E.'
'Scavnicar, S.'

_publ_section_title
;
 Nezilovite, a new member of the magnetoplumbite group, and the crystal
 chemistry of mognetoplumbite and hibonite
;
_journal_name_full 'The Canadian Mineralogist'
_journal_page_first 1287
_journal_page_last 1297
_journal_volume 34
_journal_year 1996
_chemical_formula_sum 'Al Fe6.04 Mn2.52 O19 Pb Ti0.44 Zn1.9'
_chemical_name_mineral Nezilovite
_space_group_IT_number 194
_symmetry_space_group_name_Hall '-P 6c 2c'
_symmetry_space_group_name_H-M 'P 63/m m c'
_cell_angle_alpha 90
_cell_angle_beta 90
_cell_angle_gamma 120
_cell_length_a 5.849
_cell_length_b 5.849
_cell_length_c 22.809
_cell_formula_units_Z 2
_cell_volume 675.772
_database_code_amcsd 0005518
_exptl_crystal_density_diffrn 5.697
_cod_original_formula_sum 'Pb Al Fe6.04 Ti.44 Mn2.52 Zn1.9 O19'
_cod_database_code 9004445

loop_
_space_group_symop_operation_xyz
x,y,z
-x,-x+y,1/2+z
x,x-y,1/2-z
-x+y,-x,1/2-z
x-y,x,1/2+z
-y,-x,z
y,x,-z
y,-x+y,-z
-y,x-y,z
x-y,-y,1/2+z
-x+y,y,1/2-z
x,y,1/2-z
-x,-y,1/2+z
x,x-y,z
-x,-x+y,-z
x-y,x,-z
-x+y,-x,z
y,x,1/2+z
-y,-x,1/2-z
-y,x-y,1/2-z
y,-x+y,1/2+z
-x+y,y,z
x-y,-y,-z
-x,-y,-z

loop_
_atom_site_label
_atom_site_fract_x
_atom_site_fract_y
_atom_site_fract_z
_atom_site_occupancy
_atom_site_U_iso_or_equiv
Pb 0.66667 0.33333 0.25000 1.00000 0.09499
AlM1 0.00000 0.00000 0.00000 1.00000 0.00760
FeM2 0.00000 0.00000 0.25900 0.18000 0.00253
TiM2 0.00000 0.00000 0.25900 0.22000 0.00253
MnM2 0.00000 0.00000 0.25900 0.10000 0.00253
ZnM3 0.33333 0.66667 0.02720 0.95000 0.00633
MnM4 0.66667 0.33333 -0.18930 0.29000 0.00633
FeM4 0.66667 0.33333 -0.18930 0.71000 0.00633
MnM5 0.16770 0.33540 -0.10630 0.29000 0.00253
FeM5 0.16770 0.33540 -0.10630 0.71000 0.00253
O1 0.00000 0.00000 0.15120 1.00000 0.02660
O2 0.33333 0.66667 -0.05980 1.00000 0.00760
O3 0.36100 0.18050 0.75000 1.00000 0.03926
O4 0.14500 0.29000 0.05230 1.00000 0.01013
O5 0.50240 -0.50240 0.35110 1.00000 0.01393

loop_
_cod_related_entry_id
_cod_related_entry_database
_cod_related_entry_code
1 AMCSD 0005518
